data_4088494
loop_
_publ_author_name
'Harisomayajula, N. V. Satyachand'
'Chen, Han-Gung'
'Kuo, Ting-Shen'
'Tsai, Yi-Chou'

_publ_section_title
;
 Reductive Cleavage of Acyl Halides to Carboxylato Alkylidyne Complexes
 from Their Reactions with the Quintuply Bonded Dimolybdenum Amidinate
;
_journal_issue 10
_journal_name_full Organometallics
_journal_page_first 1534
_journal_paper_doi 10.1021/acs.organomet.6b00132
_journal_volume 35
_journal_year 2016
_chemical_formula_moiety 'C64 H78 Cl2 F2 Mo2 N4 O2'
_chemical_formula_sum 'C64 H78 Cl2 F2 Mo2 N4 O2'
_chemical_formula_weight 1236.08
_space_group_IT_number 88
_space_group_name_Hall '-I 4ad'
_space_group_name_H-M_alt 'I 41/a :2'
_symmetry_cell_setting tetragonal
_symmetry_space_group_name_H-M 'I 41/a :2'
_atom_sites_solution_hydrogens geom
_atom_sites_solution_primary direct
_atom_sites_solution_secondary difmap
_audit_creation_method SHELXL-97
_cell_angle_alpha 90.00
_cell_angle_beta 90.00
_cell_angle_gamma 90.00
_cell_formula_units_Z 16
_cell_length_a 21.1862(6)
_cell_length_b 21.1862(6)
_cell_length_c 54.0853(17)
_cell_measurement_reflns_used 6111
_cell_measurement_temperature 200(2)
_cell_measurement_theta_max 24.89
_cell_measurement_theta_min 2.72
_cell_volume 24276.5(12)
_computing_molecular_graphics 'Ortep-3 for Windows (Farrugia, 1997)'
_computing_publication_material 'WinGX publication routines (Farrugia, 1999)'
_computing_structure_refinement 'SHELXL-97 (Sheldrick, 1997)'
_computing_structure_solution 'SHELXS-86 (Sheldrick, 1986)'
_diffrn_ambient_temperature 200(2)
_diffrn_measured_fraction_theta_full 0.998
_diffrn_measured_fraction_theta_max 0.998
_diffrn_measurement_device_type 'Bruker APEX2'
_diffrn_radiation_monochromator graphite
_diffrn_radiation_source 'fine-focus sealed tube'
_diffrn_radiation_type MoK\a
_diffrn_radiation_wavelength 0.71073
_diffrn_reflns_av_R_equivalents 0.0426
_diffrn_reflns_av_sigmaI/netI 0.0576
_diffrn_reflns_limit_h_max 23
_diffrn_reflns_limit_h_min -22
_diffrn_reflns_limit_k_max 12
_diffrn_reflns_limit_k_min -25
_diffrn_reflns_limit_l_max 64
_diffrn_reflns_limit_l_min -28
_diffrn_reflns_number 28293
_diffrn_reflns_theta_full 25.05
_diffrn_reflns_theta_max 25.05
_diffrn_reflns_theta_min 1.03
_exptl_absorpt_coefficient_mu 0.553
_exptl_absorpt_correction_T_max 0.8517
_exptl_absorpt_correction_T_min 0.7620
_exptl_absorpt_correction_type multi-scan
_exptl_crystal_colour brown(dark)
_exptl_crystal_density_diffrn 1.353
_exptl_crystal_density_method 'not measured'
_exptl_crystal_description prism
_exptl_crystal_F_000 10272
_exptl_crystal_size_max 0.52
_exptl_crystal_size_mid 0.38
_exptl_crystal_size_min 0.30
_refine_diff_density_max 0.935
_refine_diff_density_min -1.187
_refine_diff_density_rms 0.277
_refine_ls_extinction_method none
_refine_ls_goodness_of_fit_ref 1.109
_refine_ls_hydrogen_treatment constr
_refine_ls_matrix_type full
_refine_ls_number_parameters 684
_refine_ls_number_reflns 10747
_refine_ls_number_restraints 0
_refine_ls_restrained_S_all 1.109
_refine_ls_R_factor_all 0.0709
_refine_ls_R_factor_gt 0.0420
_refine_ls_shift/su_max 0.008
_refine_ls_shift/su_mean 0.001
_refine_ls_structure_factor_coef Fsqd
_refine_ls_weighting_details 'calc w=1/[\s^2^(Fo^2^)+(0.0758P)^2^+0.0000P] where P=(Fo^2^+2Fc^2^)/3'
_refine_ls_weighting_scheme calc
_refine_ls_wR_factor_gt 0.1136
_refine_ls_wR_factor_ref 0.1437
_reflns_number_gt 7906
_reflns_number_total 10747
_reflns_threshold_expression >2sigma(I)
_cod_data_source_file om6b00132_si_003.cif
_cod_data_source_block compound_13
_cod_original_sg_symbol_H-M 'I 41/a'
_cod_database_code 4088494

loop_
_symmetry_equiv_pos_as_xyz
'x, y, z'
'-x+1/2, -y, z+1/2'
'-y+3/4, x+1/4, z+1/4'
'y+3/4, -x+3/4, z+3/4'
'x+1/2, y+1/2, z+1/2'
'-x+1, -y+1/2, z+1'
'-y+5/4, x+3/4, z+3/4'
'y+5/4, -x+5/4, z+5/4'
'-x, -y, -z'
'x-1/2, y, -z-1/2'
'y-3/4, -x-1/4, -z-1/4'
'-y-3/4, x-3/4, -z-3/4'
'-x+1/2, -y+1/2, -z+1/2'
'x, y+1/2, -z'
'y-1/4, -x+1/4, -z+1/4'
'-y-1/4, x-1/4, -z-1/4'

loop_
_atom_site_label
_atom_site_type_symbol
_atom_site_fract_x
_atom_site_fract_y
_atom_site_fract_z
_atom_site_U_iso_or_equiv
_atom_site_adp_type
_atom_site_occupancy
_atom_site_symmetry_multiplicity
_atom_site_calc_flag
_atom_site_refinement_flags
_atom_site_disorder_assembly
_atom_site_disorder_group
C1 C 0.1240(2) 0.5670(2) 0.09644(7) 0.0321(10) Uani 1 1 d . . .
C2 C 0.1384(2) 0.5759(2) 0.12188(8) 0.0405(12) Uani 1 1 d . . .
C3 C 0.1873(2) 0.5368(3) 0.13544(8) 0.0479(13) Uani 1 1 d . . .
H3 H 0.2058 0.5057 0.1235 0.057 Uiso 1 1 calc R . .
C4 C 0.2400(3) 0.5771(3) 0.14552(10) 0.077(2) Uani 1 1 d . . .
H4A H 0.2711 0.5502 0.1538 0.115 Uiso 1 1 calc R . .
H4B H 0.2227 0.6075 0.1574 0.115 Uiso 1 1 calc R . .
H4C H 0.2604 0.5998 0.1319 0.115 Uiso 1 1 calc R . .
C5 C 0.1571(3) 0.5002(3) 0.15674(12) 0.087(2) Uani 1 1 d . . .
H5A H 0.1894 0.4746 0.1650 0.131 Uiso 1 1 calc R . .
H5B H 0.1239 0.4725 0.1503 0.131 Uiso 1 1 calc R . .
H5C H 0.1388 0.5299 0.1686 0.131 Uiso 1 1 calc R . .
C6 C 0.1048(3) 0.6219(3) 0.13455(9) 0.0551(15) Uani 1 1 d . . .
H6 H 0.1138 0.6290 0.1515 0.066 Uiso 1 1 calc R . .
C7 C 0.0589(3) 0.6577(3) 0.12323(10) 0.0625(16) Uani 1 1 d . . .
H7 H 0.0374 0.6895 0.1323 0.075 Uiso 1 1 calc R . .
C8 C 0.0442(3) 0.6476(3) 0.09910(10) 0.0547(14) Uani 1 1 d . . .
H8 H 0.0120 0.6722 0.0916 0.066 Uiso 1 1 calc R . .
C9 C 0.0753(2) 0.6022(2) 0.08517(9) 0.0401(11) Uani 1 1 d . . .
C10 C 0.0540(2) 0.5891(3) 0.05874(9) 0.0466(13) Uani 1 1 d . . .
H10 H 0.0867 0.5626 0.0504 0.056 Uiso 1 1 calc R . .
C11 C 0.0446(3) 0.6494(3) 0.04380(10) 0.0614(16) Uani 1 1 d . . .
H11A H 0.0318 0.6386 0.0269 0.092 Uiso 1 1 calc R . .
H11B H 0.0843 0.6732 0.0433 0.092 Uiso 1 1 calc R . .
H11C H 0.0118 0.6752 0.0516 0.092 Uiso 1 1 calc R . .
C12 C -0.0080(3) 0.5516(3) 0.05983(12) 0.0700(18) Uani 1 1 d . . .
H12A H -0.0013 0.5125 0.0692 0.105 Uiso 1 1 calc R . .
H12B H -0.0217 0.5413 0.0430 0.105 Uiso 1 1 calc R . .
H12C H -0.0405 0.5770 0.0680 0.105 Uiso 1 1 calc R . .
C13 C 0.1459(2) 0.4635(2) 0.08070(7) 0.0282(9) Uani 1 1 d . . .
H13 H 0.1089 0.4509 0.0893 0.034 Uiso 1 1 calc R . .
C14 C 0.1519(2) 0.3561(2) 0.06907(8) 0.0335(10) Uani 1 1 d . . .
C15 C 0.1653(2) 0.3169(2) 0.08912(8) 0.0432(12) Uani 1 1 d . B .
C16 C 0.2073(3) 0.3375(3) 0.11058(8) 0.0530(14) Uani 1 1 d . . .
H16 H 0.2102 0.3842 0.1081 0.064 Uiso 1 1 calc R A 1
C17' C 0.2758(7) 0.3156(7) 0.1056(3) 0.081(4) Uiso 0.47 1 d P B 1
H17A H 0.2866 0.3237 0.0883 0.122 Uiso 0.47 1 calc PR B 1
H17B H 0.2793 0.2703 0.1090 0.122 Uiso 0.47 1 calc PR B 1
H17C H 0.3048 0.3388 0.1164 0.122 Uiso 0.47 1 calc PR B 1
C17 C 0.2560(7) 0.2884(6) 0.1160(2) 0.082(4) Uiso 0.53 1 d P B 2
H17D H 0.2840 0.2836 0.1017 0.122 Uiso 0.53 1 calc PR B 2
H17E H 0.2351 0.2481 0.1195 0.122 Uiso 0.53 1 calc PR B 2
H17F H 0.2808 0.3013 0.1305 0.122 Uiso 0.53 1 calc PR B 2
C18 C 0.1739(5) 0.3326(5) 0.13449(11) 0.152(5) Uani 1 1 d . B .
H18A H 0.1353 0.3581 0.1339 0.228 Uiso 1 1 calc R . .
H18B H 0.2013 0.3481 0.1478 0.228 Uiso 1 1 calc R . .
H18C H 0.1628 0.2884 0.1376 0.228 Uiso 1 1 calc R . .
C19 C 0.1388(3) 0.2572(3) 0.08927(11) 0.0714(19) Uani 1 1 d . . .
H19 H 0.1463 0.2305 0.1031 0.086 Uiso 1 1 calc R B .
C20 C 0.1025(4) 0.2354(3) 0.07039(12) 0.085(2) Uani 1 1 d . B .
H20 H 0.0854 0.1939 0.0709 0.102 Uiso 1 1 calc R . .
C21 C 0.0906(3) 0.2741(3) 0.05044(10) 0.0647(17) Uani 1 1 d . . .
H21 H 0.0652 0.2588 0.0373 0.078 Uiso 1 1 calc R B .
C22 C 0.1149(2) 0.3352(2) 0.04913(8) 0.0420(12) Uani 1 1 d . B .
C23 C 0.0983(2) 0.3763(3) 0.02744(8) 0.0466(13) Uani 1 1 d . . .
H23 H 0.1291 0.4121 0.0270 0.056 Uiso 1 1 calc R B .
C24 C 0.0331(3) 0.4038(4) 0.03129(12) 0.090(2) Uani 1 1 d . B .
H24A H 0.0222 0.4309 0.0172 0.136 Uiso 1 1 calc R . .
H24B H 0.0326 0.4289 0.0465 0.136 Uiso 1 1 calc R . .
H24C H 0.0022 0.3695 0.0326 0.136 Uiso 1 1 calc R . .
C25 C 0.1017(3) 0.3419(3) 0.00258(9) 0.0646(17) Uani 1 1 d . B .
H25A H 0.0912 0.3713 -0.0108 0.097 Uiso 1 1 calc R . .
H25B H 0.0716 0.3068 0.0025 0.097 Uiso 1 1 calc R . .
H25C H 0.1445 0.3255 0.0001 0.097 Uiso 1 1 calc R . .
C26 C 0.3988(2) 0.4286(2) 0.02455(8) 0.0336(10) Uani 1 1 d . . .
C27 C 0.4302(2) 0.3839(2) 0.03870(9) 0.0444(12) Uani 1 1 d . C .
C28 C 0.4225(3) 0.3795(3) 0.06652(10) 0.0656(18) Uani 1 1 d . . .
H28 H 0.3853 0.4059 0.0712 0.079 Uiso 1 1 d R C .
C29 C 0.4230(7) 0.3067(6) 0.0742(2) 0.075(4) Uiso 0.50 1 d P C 3
H29A H 0.3910 0.2840 0.0647 0.113 Uiso 0.50 1 calc PR C 3
H29B H 0.4136 0.3029 0.0919 0.113 Uiso 0.50 1 calc PR C 3
H29C H 0.4647 0.2887 0.0708 0.113 Uiso 0.50 1 calc PR C 3
C30 C 0.4658(7) 0.4190(7) 0.0786(2) 0.072(4) Uiso 0.50 1 d P C 3
H30A H 0.4601 0.4153 0.0965 0.108 Uiso 0.50 1 calc PR C 3
H30B H 0.4587 0.4628 0.0735 0.108 Uiso 0.50 1 calc PR C 3
H30C H 0.5089 0.4064 0.0742 0.108 Uiso 0.50 1 calc PR C 3
C29' C 0.3840(10) 0.3278(10) 0.0754(4) 0.146(8) Uiso 0.50 1 d P C 4
H29D H 0.3820 0.3292 0.0935 0.218 Uiso 0.50 1 calc PR C 4
H29E H 0.4026 0.2877 0.0701 0.218 Uiso 0.50 1 calc PR C 4
H29F H 0.3413 0.3316 0.0686 0.218 Uiso 0.50 1 calc PR C 4
C30' C 0.4838(7) 0.3813(8) 0.0797(3) 0.089(5) Uiso 0.50 1 d P C 4
H30D H 0.5085 0.4176 0.0740 0.134 Uiso 0.50 1 calc PR C 4
H30E H 0.5073 0.3423 0.0764 0.134 Uiso 0.50 1 calc PR C 4
H30F H 0.4763 0.3851 0.0975 0.134 Uiso 0.50 1 calc PR C 4
C31 C 0.4711(3) 0.3426(3) 0.02676(11) 0.0570(15) Uani 1 1 d . . .
H31 H 0.4927 0.3116 0.0362 0.068 Uiso 1 1 calc R C .
C32 C 0.4810(3) 0.3453(3) 0.00174(10) 0.0577(15) Uani 1 1 d . C .
H32 H 0.5094 0.3169 -0.0060 0.069 Uiso 1 1 calc R . .
C33 C 0.4495(2) 0.3895(3) -0.01175(10) 0.0529(14) Uani 1 1 d . . .
H33 H 0.4567 0.3914 -0.0291 0.063 Uiso 1 1 calc R C .
C34 C 0.4071(2) 0.4320(2) -0.00125(8) 0.0419(12) Uani 1 1 d . C .
C35 C 0.3720(3) 0.4764(3) -0.01829(8) 0.0492(14) Uani 1 1 d . . .
H35 H 0.3425 0.5024 -0.0081 0.059 Uiso 1 1 calc R C .
C36 C 0.3333(3) 0.4406(3) -0.03741(9) 0.0625(16) Uani 1 1 d . C .
H36A H 0.3105 0.4707 -0.0479 0.094 Uiso 1 1 calc R . .
H36B H 0.3030 0.4131 -0.0290 0.094 Uiso 1 1 calc R . .
H36C H 0.3615 0.4149 -0.0477 0.094 Uiso 1 1 calc R . .
C37 C 0.4188(3) 0.5215(3) -0.03133(10) 0.076(2) Uani 1 1 d . C .
H37A H 0.4424 0.5455 -0.0189 0.115 Uiso 1 1 calc R . .
H37B H 0.3954 0.5508 -0.0419 0.115 Uiso 1 1 calc R . .
H37C H 0.4483 0.4969 -0.0414 0.115 Uiso 1 1 calc R . .
C38 C 0.3720(2) 0.5317(2) 0.03837(7) 0.0277(9) Uani 1 1 d . . .
H38 H 0.4124 0.5432 0.0322 0.033 Uiso 1 1 calc R . .
C39 C 0.3616(2) 0.6405(2) 0.04923(8) 0.0319(10) Uani 1 1 d . . .
C40 C 0.3976(2) 0.6580(2) 0.06988(8) 0.0406(12) Uani 1 1 d . . .
C41 C 0.4166(2) 0.6117(2) 0.09012(8) 0.0434(12) Uani 1 1 d . . .
H41 H 0.3891 0.5735 0.0885 0.052 Uiso 1 1 calc R . .
C42 C 0.4849(3) 0.5907(3) 0.08676(10) 0.0706(18) Uani 1 1 d . . .
H42A H 0.4961 0.5607 0.0998 0.106 Uiso 1 1 calc R . .
H42B H 0.5127 0.6276 0.0877 0.106 Uiso 1 1 calc R . .
H42C H 0.4897 0.5705 0.0706 0.106 Uiso 1 1 calc R . .
C43 C 0.4070(3) 0.6388(3) 0.11607(8) 0.0622(16) Uani 1 1 d . . .
H43A H 0.4187 0.6070 0.1284 0.093 Uiso 1 1 calc R . .
H43B H 0.3626 0.6505 0.1183 0.093 Uiso 1 1 calc R . .
H43C H 0.4335 0.6763 0.1182 0.093 Uiso 1 1 calc R . .
C44 C 0.4171(3) 0.7204(3) 0.07094(10) 0.0620(16) Uani 1 1 d . . .
H44 H 0.4413 0.7341 0.0847 0.074 Uiso 1 1 calc R . .
C45 C 0.4027(3) 0.7628(3) 0.05287(11) 0.0713(19) Uani 1 1 d . . .
H45 H 0.4169 0.8052 0.0543 0.086 Uiso 1 1 calc R . .
C46 C 0.3682(3) 0.7450(2) 0.03287(10) 0.0548(14) Uani 1 1 d . . .
H46 H 0.3589 0.7751 0.0204 0.066 Uiso 1 1 calc R . .
C47 C 0.3466(2) 0.6837(2) 0.03047(8) 0.0384(11) Uani 1 1 d . . .
C48 C 0.3095(2) 0.6662(2) 0.00727(9) 0.0463(12) Uani 1 1 d . . .
H48 H 0.2925 0.6225 0.0095 0.056 Uiso 1 1 calc R . .
C49 C 0.3523(3) 0.6666(4) -0.01546(10) 0.088(2) Uani 1 1 d . . .
H49A H 0.3876 0.6373 -0.0129 0.132 Uiso 1 1 calc R . .
H49B H 0.3688 0.7093 -0.0181 0.132 Uiso 1 1 calc R . .
H49C H 0.3281 0.6533 -0.0300 0.132 Uiso 1 1 calc R . .
C50 C 0.2549(3) 0.7097(3) 0.00192(11) 0.0732(19) Uani 1 1 d . . .
H50A H 0.2258 0.7098 0.0160 0.110 Uiso 1 1 calc R . .
H50B H 0.2326 0.6951 -0.0129 0.110 Uiso 1 1 calc R . .
H50C H 0.2707 0.7526 -0.0009 0.110 Uiso 1 1 calc R . .
C51 C 0.2240(2) 0.6695(2) 0.07370(7) 0.0309(10) Uani 1 1 d . . .
C52 C 0.2096(2) 0.7368(2) 0.07900(8) 0.0363(11) Uani 1 1 d . . .
C53 C 0.2282(3) 0.7635(3) 0.10114(9) 0.0596(16) Uani 1 1 d . . .
H53 H 0.2500 0.7385 0.1130 0.072 Uiso 1 1 calc R . .
C54 C 0.2154(3) 0.8263(3) 0.10621(11) 0.074(2) Uani 1 1 d . . .
H54 H 0.2280 0.8446 0.1215 0.089 Uiso 1 1 calc R . .
C55 C 0.1849(3) 0.8605(3) 0.08926(11) 0.0631(17) Uani 1 1 d . . .
C56 C 0.1650(3) 0.8367(3) 0.06756(11) 0.077(2) Uani 1 1 d . . .
H56 H 0.1422 0.8622 0.0562 0.093 Uiso 1 1 calc R . .
C57 C 0.1784(3) 0.7739(3) 0.06212(10) 0.0656(18) Uani 1 1 d . . .
H57 H 0.1658 0.7566 0.0467 0.079 Uiso 1 1 calc R . .
C58 C 0.22158(19) 0.5122(2) 0.03222(7) 0.0275(9) Uani 1 1 d . . .
C59 C 0.1912(2) 0.5268(2) 0.00873(7) 0.0314(10) Uani 1 1 d . . .
C60 C 0.1610(2) 0.5843(2) 0.00526(8) 0.0448(12) Uani 1 1 d . . .
H60 H 0.1591 0.6136 0.0186 0.054 Uiso 1 1 calc R . .
C61 C 0.1335(3) 0.6000(3) -0.01723(9) 0.0538(14) Uani 1 1 d . . .
H61 H 0.1131 0.6395 -0.0194 0.065 Uiso 1 1 calc R . .
C62 C 0.1365(2) 0.5578(3) -0.03604(8) 0.0464(13) Uani 1 1 d . . .
C63 C 0.1657(3) 0.5018(3) -0.03362(8) 0.0541(15) Uani 1 1 d . . .
H63 H 0.1679 0.4736 -0.0473 0.065 Uiso 1 1 calc R . .
C64 C 0.1927(2) 0.4851(2) -0.01109(8) 0.0465(13) Uani 1 1 d . . .
H64 H 0.2123 0.4451 -0.0093 0.056 Uiso 1 1 calc R . .
N1 N 0.16300(16) 0.52395(16) 0.08179(6) 0.0273(8) Uani 1 1 d . . .
N2 N 0.17785(16) 0.42003(16) 0.06829(6) 0.0286(8) Uani 1 1 d . . .
N3 N 0.35423(16) 0.47154(16) 0.03656(6) 0.0269(8) Uani 1 1 d . . .
N4 N 0.33624(16) 0.57625(16) 0.04826(6) 0.0270(8) Uani 1 1 d . . .
Mo1 Mo 0.246314(17) 0.554538(17) 0.063566(6) 0.02433(12) Uani 1 1 d . . \.
Mo2 Mo 0.263535(17) 0.445204(17) 0.049999(6) 0.02632(12) Uani 1 1 d . . \.
O1 O 0.25450(14) 0.63546(13) 0.08871(5) 0.0318(7) Uani 1 1 d . . .
O2 O 0.20437(14) 0.64459(14) 0.05355(5) 0.0330(7) Uani 1 1 d . . .
F1 F 0.1729(2) 0.92242(16) 0.09397(7) 0.0971(14) Uani 1 1 d . . .
F2 F 0.10964(16) 0.57304(17) -0.05794(5) 0.0676(10) Uani 1 1 d . . .
Cl1 Cl 0.30093(5) 0.48027(5) 0.090578(17) 0.0311(2) Uani 1 1 d . . .
Cl2 Cl 0.25953(6) 0.36260(6) 0.02091(2) 0.0480(3) Uani 1 1 d . . .

loop_
_atom_site_aniso_label
_atom_site_aniso_U_11
_atom_site_aniso_U_22
_atom_site_aniso_U_33
_atom_site_aniso_U_23
_atom_site_aniso_U_13
_atom_site_aniso_U_12
C1 0.029(2) 0.031(3) 0.037(2) -0.0027(19) 0.0062(19) -0.001(2)
C2 0.043(3) 0.044(3) 0.035(2) -0.009(2) 0.007(2) -0.001(2)
C3 0.051(3) 0.064(4) 0.028(2) -0.008(2) -0.003(2) 0.007(3)
C4 0.087(5) 0.095(5) 0.049(3) 0.007(3) -0.023(3) -0.014(4)
C5 0.088(5) 0.093(6) 0.080(4) 0.035(4) 0.002(4) 0.001(4)
C6 0.064(4) 0.057(4) 0.044(3) -0.010(3) 0.013(3) 0.002(3)
C7 0.068(4) 0.051(4) 0.068(4) -0.014(3) 0.025(3) 0.013(3)
C8 0.040(3) 0.051(3) 0.073(4) -0.003(3) 0.008(3) 0.016(3)
C9 0.033(3) 0.038(3) 0.050(3) 0.001(2) 0.006(2) 0.002(2)
C10 0.038(3) 0.048(3) 0.054(3) 0.001(2) -0.010(2) 0.011(2)
C11 0.049(4) 0.073(4) 0.062(3) 0.009(3) -0.014(3) 0.011(3)
C12 0.045(4) 0.071(5) 0.095(4) -0.003(4) -0.014(3) -0.002(3)
C13 0.026(2) 0.030(2) 0.029(2) 0.0010(18) -0.0017(18) -0.0044(19)
C14 0.035(3) 0.023(2) 0.043(2) -0.0007(19) 0.003(2) -0.004(2)
C15 0.052(3) 0.039(3) 0.039(2) 0.007(2) 0.003(2) -0.005(2)
C16 0.075(4) 0.041(3) 0.044(3) 0.012(2) -0.007(3) 0.002(3)
C18 0.194(11) 0.218(12) 0.043(4) -0.018(5) 0.022(5) -0.073(9)
C19 0.110(6) 0.037(3) 0.067(4) 0.015(3) -0.006(4) -0.017(3)
C20 0.124(7) 0.038(4) 0.093(5) 0.011(3) -0.014(5) -0.037(4)
C21 0.073(4) 0.053(4) 0.068(4) -0.009(3) -0.009(3) -0.030(3)
C22 0.039(3) 0.041(3) 0.046(3) -0.002(2) -0.002(2) -0.007(2)
C23 0.039(3) 0.052(3) 0.049(3) -0.004(2) -0.010(2) -0.010(3)
C24 0.075(5) 0.118(6) 0.078(4) -0.008(4) -0.015(4) 0.034(5)
C25 0.060(4) 0.084(5) 0.049(3) -0.009(3) -0.011(3) -0.010(3)
C26 0.025(2) 0.032(3) 0.044(2) -0.010(2) 0.0037(19) 0.000(2)
C27 0.031(3) 0.044(3) 0.058(3) 0.002(2) 0.007(2) 0.011(2)
C28 0.057(4) 0.071(4) 0.069(4) 0.030(3) 0.018(3) 0.035(3)
C31 0.040(3) 0.050(4) 0.082(4) -0.002(3) 0.002(3) 0.011(3)
C32 0.039(3) 0.056(4) 0.078(4) -0.030(3) 0.004(3) 0.006(3)
C33 0.045(3) 0.062(4) 0.052(3) -0.025(3) 0.010(3) -0.003(3)
C34 0.034(3) 0.048(3) 0.043(2) -0.014(2) 0.006(2) -0.004(2)
C35 0.055(3) 0.060(4) 0.033(2) -0.011(2) 0.001(2) 0.006(3)
C36 0.064(4) 0.082(5) 0.041(3) -0.006(3) 0.000(3) 0.006(3)
C37 0.102(6) 0.066(4) 0.060(3) 0.000(3) 0.020(4) -0.012(4)
C38 0.025(2) 0.030(3) 0.0280(19) -0.0005(18) -0.0009(17) 0.0011(19)
C39 0.028(2) 0.028(2) 0.040(2) -0.0029(19) 0.0064(19) -0.0020(19)
C40 0.038(3) 0.039(3) 0.044(2) -0.005(2) 0.002(2) -0.011(2)
C41 0.045(3) 0.048(3) 0.037(2) -0.003(2) -0.008(2) -0.010(2)
C42 0.068(4) 0.092(5) 0.052(3) 0.005(3) 0.003(3) 0.014(4)
C43 0.064(4) 0.082(5) 0.041(3) -0.008(3) 0.000(3) -0.001(3)
C44 0.077(4) 0.051(4) 0.059(3) -0.008(3) -0.010(3) -0.030(3)
C45 0.094(5) 0.033(3) 0.087(4) 0.004(3) -0.005(4) -0.025(3)
C46 0.066(4) 0.031(3) 0.067(3) 0.012(3) -0.005(3) -0.009(3)
C47 0.037(3) 0.031(3) 0.047(3) 0.008(2) 0.006(2) 0.001(2)
C48 0.045(3) 0.040(3) 0.055(3) 0.014(2) -0.008(2) 0.000(2)
C49 0.074(5) 0.133(7) 0.058(4) -0.015(4) -0.003(3) 0.001(5)
C50 0.063(4) 0.073(5) 0.084(4) 0.040(4) -0.008(3) 0.014(3)
C51 0.026(2) 0.031(3) 0.036(2) -0.002(2) 0.0028(19) 0.001(2)
C52 0.040(3) 0.029(3) 0.040(2) -0.008(2) -0.006(2) 0.005(2)
C53 0.090(5) 0.043(3) 0.046(3) -0.009(2) -0.021(3) 0.014(3)
C54 0.109(6) 0.049(4) 0.066(4) -0.028(3) -0.022(4) 0.012(4)
C55 0.083(5) 0.036(3) 0.070(4) -0.014(3) -0.015(3) 0.021(3)
C56 0.114(6) 0.037(3) 0.081(4) -0.011(3) -0.035(4) 0.032(4)
C57 0.089(5) 0.040(3) 0.068(3) -0.012(3) -0.035(3) 0.019(3)
C58 0.026(2) 0.026(2) 0.031(2) 0.0020(18) 0.0048(17) -0.0023(19)
C59 0.029(3) 0.037(3) 0.028(2) -0.0005(19) -0.0025(18) -0.003(2)
C60 0.050(3) 0.047(3) 0.037(2) -0.002(2) -0.011(2) 0.009(3)
C61 0.064(4) 0.052(3) 0.046(3) 0.006(3) -0.018(3) 0.009(3)
C62 0.045(3) 0.066(4) 0.028(2) 0.011(2) -0.010(2) -0.004(3)
C63 0.075(4) 0.063(4) 0.024(2) -0.005(2) -0.007(2) 0.002(3)
C64 0.058(3) 0.046(3) 0.036(2) -0.008(2) -0.008(2) 0.005(3)
N1 0.025(2) 0.031(2) 0.0254(16) 0.0015(15) 0.0013(14) 0.0013(16)
N2 0.029(2) 0.027(2) 0.0298(17) 0.0009(15) -0.0006(15) -0.0031(16)
N3 0.027(2) 0.026(2) 0.0283(16) -0.0010(15) 0.0006(15) 0.0009(16)
N4 0.028(2) 0.027(2) 0.0258(16) 0.0001(15) -0.0009(15) -0.0014(16)
Mo1 0.0254(2) 0.0242(2) 0.02348(18) -0.00097(14) -0.00252(14) 0.00103(15)
Mo2 0.0266(2) 0.0246(2) 0.02774(19) -0.00161(15) -0.00036(15) 0.00071(16)
O1 0.0360(18) 0.0293(17) 0.0301(14) -0.0022(13) -0.0071(13) 0.0045(14)
O2 0.0375(18) 0.0279(17) 0.0336(15) -0.0048(13) -0.0083(13) 0.0047(14)
F1 0.144(4) 0.042(2) 0.105(3) -0.030(2) -0.028(3) 0.034(2)
F2 0.078(2) 0.091(3) 0.0339(14) 0.0106(15) -0.0212(15) -0.003(2)
Cl1 0.0307(6) 0.0344(6) 0.0281(5) 0.0021(4) -0.0047(4) 0.0025(5)
Cl2 0.0501(8) 0.0387(7) 0.0553(7) -0.0187(6) 0.0041(6) -0.0039(6)

loop_
_atom_type_symbol
_atom_type_description
_atom_type_scat_dispersion_real
_atom_type_scat_dispersion_imag
_atom_type_scat_source
C C 0.0033 0.0016 'International Tables Vol C Tables 4.2.6.8 and 6.1.1.4'
H H 0.0000 0.0000 'International Tables Vol C Tables 4.2.6.8 and 6.1.1.4'
N N 0.0061 0.0033 'International Tables Vol C Tables 4.2.6.8 and 6.1.1.4'
Mo Mo -1.6832 0.6857 'International Tables Vol C Tables 4.2.6.8 and 6.1.1.4'
O O 0.0106 0.0060 'International Tables Vol C Tables 4.2.6.8 and 6.1.1.4'
F F 0.0171 0.0103 'International Tables Vol C Tables 4.2.6.8 and 6.1.1.4'
Cl Cl 0.1484 0.1585 'International Tables Vol C Tables 4.2.6.8 and 6.1.1.4'

loop_
_geom_angle_atom_site_label_1
_geom_angle_atom_site_label_2
_geom_angle_atom_site_label_3
_geom_angle
C9 C1 C2 120.3(4)
C9 C1 N1 120.5(4)
C2 C1 N1 119.1(4)
C6 C2 C1 117.5(5)
C6 C2 C3 119.7(4)
C1 C2 C3 122.8(4)
C4 C3 C2 111.7(5)
C4 C3 C5 108.9(4)
C2 C3 C5 110.9(5)
C4 C3 H3 108.4
C2 C3 H3 108.4
C5 C3 H3 108.4
C3 C4 H4A 109.5
C3 C4 H4B 109.5
H4A C4 H4B 109.5
C3 C4 H4C 109.5
H4A C4 H4C 109.5
H4B C4 H4C 109.5
C3 C5 H5A 109.5
C3 C5 H5B 109.5
H5A C5 H5B 109.5
C3 C5 H5C 109.5
H5A C5 H5C 109.5
H5B C5 H5C 109.5
C7 C6 C2 122.0(5)
C7 C6 H6 119.0
C2 C6 H6 119.0
C8 C7 C6 120.1(5)
C8 C7 H7 120.0
C6 C7 H7 120.0
C7 C8 C9 121.5(5)
C7 C8 H8 119.3
C9 C8 H8 119.3
C8 C9 C1 118.6(4)
C8 C9 C10 119.6(5)
C1 C9 C10 121.7(4)
C9 C10 C11 112.5(4)
C9 C10 C12 108.2(4)
C11 C10 C12 110.1(4)
C9 C10 H10 108.7
C11 C10 H10 108.7
C12 C10 H10 108.7
C10 C11 H11A 109.5
C10 C11 H11B 109.5
H11A C11 H11B 109.5
C10 C11 H11C 109.5
H11A C11 H11C 109.5
H11B C11 H11C 109.5
C10 C12 H12A 109.5
C10 C12 H12B 109.5
H12A C12 H12B 109.5
C10 C12 H12C 109.5
H12A C12 H12C 109.5
H12B C12 H12C 109.5
N2 C13 N1 123.5(4)
N2 C13 H13 118.2
N1 C13 H13 118.2
C15 C14 C22 121.4(4)
C15 C14 N2 119.8(4)
C22 C14 N2 118.7(4)
C19 C15 C14 117.8(5)
C19 C15 C16 119.5(5)
C14 C15 C16 122.7(4)
C18 C16 C17 96.2(7)
C18 C16 C15 111.5(6)
C17 C16 C15 110.7(7)
C18 C16 C17' 125.4(8)
C17 C16 C17' 34.7(7)
C15 C16 C17' 109.1(7)
C18 C16 H16 102.5
C17 C16 H16 132.3
C15 C16 H16 102.5
C17' C16 H16 102.5
C16 C17' H17A 109.5
C16 C17' H17B 109.5
H17A C17' H17B 109.5
C16 C17' H17C 109.5
H17A C17' H17C 109.5
H17B C17' H17C 109.5
C16 C17 H17D 109.5
C16 C17 H17E 109.5
H17D C17 H17E 109.5
C16 C17 H17F 109.5
H17D C17 H17F 109.5
H17E C17 H17F 109.5
C16 C18 H18A 109.5
C16 C18 H18B 109.5
H18A C18 H18B 109.5
C16 C18 H18C 109.5
H18A C18 H18C 109.5
H18B C18 H18C 109.5
C20 C19 C15 122.4(5)
C20 C19 H19 118.8
C15 C19 H19 118.8
C19 C20 C21 119.3(5)
C19 C20 H20 120.4
C21 C20 H20 120.4
C20 C21 C22 121.6(5)
C20 C21 H21 119.2
C22 C21 H21 119.2
C21 C22 C14 117.4(5)
C21 C22 C23 119.4(5)
C14 C22 C23 123.1(4)
C22 C23 C24 109.3(5)
C22 C23 C25 113.4(5)
C24 C23 C25 110.3(5)
C22 C23 H23 107.9
C24 C23 H23 107.9
C25 C23 H23 107.9
C23 C24 H24A 109.5
C23 C24 H24B 109.5
H24A C24 H24B 109.5
C23 C24 H24C 109.5
H24A C24 H24C 109.5
H24B C24 H24C 109.5
C23 C25 H25A 109.5
C23 C25 H25B 109.5
H25A C25 H25B 109.5
C23 C25 H25C 109.5
H25A C25 H25C 109.5
H25B C25 H25C 109.5
C27 C26 C34 121.4(4)
C27 C26 N3 119.3(4)
C34 C26 N3 119.2(4)
C26 C27 C31 118.2(5)
C26 C27 C28 122.5(4)
C31 C27 C28 119.3(5)
C30 C28 C29' 131.7(11)
C30 C28 C30' 35.7(7)
C29' C28 C30' 110.7(11)
C30 C28 C27 110.9(7)
C29' C28 C27 115.9(10)
C30' C28 C27 112.5(7)
C30 C28 C29 116.7(8)
C29' C28 C29 35.6(9)
C30' C28 C29 83.9(8)
C27 C28 C29 108.5(6)
C30 C28 H28 93.7
C29' C28 H28 83.9
C30' C28 H28 123.7
C27 C28 H28 107.6
C29 C28 H28 118.6
C28 C29 H29A 109.5
C28 C29 H29B 109.5
H29A C29 H29B 109.5
C28 C29 H29C 109.5
H29A C29 H29C 109.5
H29B C29 H29C 109.5
C28 C30 H30A 109.5
C28 C30 H30B 109.4
H30A C30 H30B 109.5
C28 C30 H30C 109.5
H30A C30 H30C 109.5
H30B C30 H30C 109.5
C28 C29' H29D 109.4
C28 C29' H29E 109.5
H29D C29' H29E 109.5
C28 C29' H29F 109.5
H29D C29' H29F 109.5
H29E C29' H29F 109.5
C28 C30' H30D 109.4
C28 C30' H30E 109.5
H30D C30' H30E 109.5
C28 C30' H30F 109.5
H30D C30' H30F 109.5
H30E C30' H30F 109.5
C32 C31 C27 121.8(5)
C32 C31 H31 119.1
C27 C31 H31 119.1
C33 C32 C31 118.9(5)
C33 C32 H32 120.5
C31 C32 H32 120.5
C32 C33 C34 122.8(5)
C32 C33 H33 118.6
C34 C33 H33 118.6
C33 C34 C26 116.8(5)
C33 C34 C35 118.1(4)
C26 C34 C35 125.1(4)
C34 C35 C36 111.6(5)
C34 C35 C37 110.3(5)
C36 C35 C37 110.1(4)
C34 C35 H35 108.2
C36 C35 H35 108.2
C37 C35 H35 108.2
C35 C36 H36A 109.5
C35 C36 H36B 109.5
H36A C36 H36B 109.5
C35 C36 H36C 109.5
H36A C36 H36C 109.5
H36B C36 H36C 109.5
C35 C37 H37A 109.5
C35 C37 H37B 109.5
H37A C37 H37B 109.5
C35 C37 H37C 109.5
H37A C37 H37C 109.5
H37B C37 H37C 109.5
N4 C38 N3 123.4(4)
N4 C38 H38 118.3
N3 C38 H38 118.3
C47 C39 C40 121.7(4)
C47 C39 N4 119.9(4)
C40 C39 N4 118.3(4)
C44 C40 C39 116.5(5)
C44 C40 C41 120.4(4)
C39 C40 C41 123.0(4)
C40 C41 C42 110.6(4)
C40 C41 C43 112.5(4)
C42 C41 C43 110.2(4)
C40 C41 H41 107.8
C42 C41 H41 107.8
C43 C41 H41 107.8
C41 C42 H42A 109.5
C41 C42 H42B 109.5
H42A C42 H42B 109.5
C41 C42 H42C 109.5
H42A C42 H42C 109.5
H42B C42 H42C 109.5
C41 C43 H43A 109.5
C41 C43 H43B 109.5
H43A C43 H43B 109.5
C41 C43 H43C 109.5
H43A C43 H43C 109.5
H43B C43 H43C 109.5
C45 C44 C40 122.2(5)
C45 C44 H44 118.9
C40 C44 H44 118.9
C44 C45 C46 120.6(5)
C44 C45 H45 119.7
C46 C45 H45 119.7
C45 C46 C47 120.9(5)
C45 C46 H46 119.5
C47 C46 H46 119.5
C46 C47 C39 118.0(4)
C46 C47 C48 118.5(4)
C39 C47 C48 123.4(4)
C50 C48 C49 107.3(5)
C50 C48 C47 113.8(5)
C49 C48 C47 110.7(4)
C50 C48 H48 108.3
C49 C48 H48 108.3
C47 C48 H48 108.3
C48 C49 H49A 109.5
C48 C49 H49B 109.5
H49A C49 H49B 109.5
C48 C49 H49C 109.5
H49A C49 H49C 109.5
H49B C49 H49C 109.5
C48 C50 H50A 109.5
C48 C50 H50B 109.5
H50A C50 H50B 109.5
C48 C50 H50C 109.5
H50A C50 H50C 109.5
H50B C50 H50C 109.5
O1 C51 O2 118.6(4)
O1 C51 C52 121.9(4)
O2 C51 C52 119.5(4)
O1 C51 Mo1 59.8(2)
O2 C51 Mo1 58.8(2)
C52 C51 Mo1 178.3(3)
C57 C52 C53 118.7(5)
C57 C52 C51 121.3(4)
C53 C52 C51 120.0(4)
C52 C53 C54 120.6(5)
C52 C53 H53 119.7
C54 C53 H53 119.7
C55 C54 C53 118.7(5)
C55 C54 H54 120.6
C53 C54 H54 120.6
C54 C55 C56 123.1(5)
C54 C55 F1 119.1(5)
C56 C55 F1 117.8(5)
C55 C56 C57 118.7(5)
C55 C56 H56 120.7
C57 C56 H56 120.7
C52 C57 C56 120.2(5)
C52 C57 H57 119.9
C56 C57 H57 119.9
C59 C58 Mo2 142.5(3)
C59 C58 Mo1 139.8(3)
Mo2 C58 Mo1 77.63(14)
C64 C59 C60 117.7(4)
C64 C59 C58 121.8(4)
C60 C59 C58 120.5(4)
C61 C60 C59 121.4(5)
C61 C60 H60 119.3
C59 C60 H60 119.3
C62 C61 C60 118.7(5)
C62 C61 H61 120.7
C60 C61 H61 120.7
C63 C62 F2 119.3(5)
C63 C62 C61 122.0(4)
F2 C62 C61 118.7(5)
C62 C63 C64 119.9(5)
C62 C63 H63 120.1
C64 C63 H63 120.1
C63 C64 C59 120.3(5)
C63 C64 H64 119.8
C59 C64 H64 119.8
C13 N1 C1 118.1(3)
C13 N1 Mo1 119.9(3)
C1 N1 Mo1 122.0(3)
C13 N2 C14 115.9(4)
C13 N2 Mo2 119.7(3)
C14 N2 Mo2 124.4(3)
C38 N3 C26 116.4(3)
C38 N3 Mo2 118.7(3)
C26 N3 Mo2 124.9(3)
C38 N4 C39 117.9(3)
C38 N4 Mo1 121.0(3)
C39 N4 Mo1 121.0(3)
C58 Mo1 N1 92.24(15)
C58 Mo1 N4 90.09(15)
N1 Mo1 N4 172.38(13)
C58 Mo1 O2 94.36(14)
N1 Mo1 O2 92.50(12)
N4 Mo1 O2 94.55(12)
C58 Mo1 O1 154.35(14)
N1 Mo1 O1 90.94(12)
N4 Mo1 O1 90.09(12)
O2 Mo1 O1 60.07(10)
C58 Mo1 Cl1 110.16(12)
N1 Mo1 Cl1 85.38(9)
N4 Mo1 Cl1 87.01(9)
O2 Mo1 Cl1 155.44(7)
O1 Mo1 Cl1 95.46(8)
C58 Mo1 Mo2 50.14(12)
N1 Mo1 Mo2 88.53(9)
N4 Mo1 Mo2 87.40(9)
O2 Mo1 Mo2 144.48(7)
O1 Mo1 Mo2 155.44(7)
Cl1 Mo1 Mo2 60.02(3)
C58 Mo1 C51 124.58(15)
N1 Mo1 C51 92.16(13)
N4 Mo1 C51 92.48(13)
O2 Mo1 C51 30.26(11)
O1 Mo1 C51 29.81(11)
Cl1 Mo1 C51 125.26(10)
Mo2 Mo1 C51 174.71(10)
C58 Mo2 N3 93.03(15)
C58 Mo2 N2 91.32(15)
N3 Mo2 N2 172.35(12)
C58 Mo2 Cl2 101.35(12)
N3 Mo2 Cl2 89.96(9)
N2 Mo2 Cl2 95.36(10)
C58 Mo2 Cl1 111.85(12)
N3 Mo2 Cl1 86.24(9)
N2 Mo2 Cl1 86.31(9)
Cl2 Mo2 Cl1 146.72(4)
C58 Mo2 Mo1 52.23(12)
N3 Mo2 Mo1 89.36(9)
N2 Mo2 Mo1 88.33(9)
Cl2 Mo2 Mo1 153.48(4)
Cl1 Mo2 Mo1 59.63(3)
C51 O1 Mo1 90.4(2)
C51 O2 Mo1 90.9(2)
Mo1 Cl1 Mo2 60.36(2)

loop_
_geom_bond_atom_site_label_1
_geom_bond_atom_site_label_2
_geom_bond_distance
C1 C9 1.411(6)
C1 C2 1.422(6)
C1 N1 1.463(5)
C2 C6 1.388(7)
C2 C3 1.516(7)
C3 C4 1.507(8)
C3 C5 1.529(7)
C3 H3 1.0000
C4 H4A 0.9800
C4 H4B 0.9800
C4 H4C 0.9800
C5 H5A 0.9800
C5 H5B 0.9800
C5 H5C 0.9800
C6 C7 1.377(8)
C6 H6 0.9500
C7 C8 1.358(7)
C7 H7 0.9500
C8 C9 1.389(7)
C8 H8 0.9500
C9 C10 1.525(6)
C10 C11 1.525(7)
C10 C12 1.536(7)
C10 H10 1.0000
C11 H11A 0.9800
C11 H11B 0.9800
C11 H11C 0.9800
C12 H12A 0.9800
C12 H12B 0.9800
C12 H12C 0.9800
C13 N2 1.325(5)
C13 N1 1.332(5)
C13 H13 0.9500
C14 C15 1.395(6)
C14 C22 1.405(6)
C14 N2 1.461(5)
C15 C19 1.384(7)
C15 C16 1.525(7)
C16 C18 1.478(8)
C16 C17 1.496(14)
C16 C17' 1.548(15)
C16 H16 1.0000
C17' H17A 0.9800
C17' H17B 0.9800
C17' H17C 0.9800
C17 H17D 0.9800
C17 H17E 0.9800
C17 H17F 0.9800
C18 H18A 0.9800
C18 H18B 0.9800
C18 H18C 0.9800
C19 C20 1.361(8)
C19 H19 0.9500
C20 C21 1.378(8)
C20 H20 0.9500
C21 C22 1.395(7)
C21 H21 0.9500
C22 C23 1.503(7)
C23 C24 1.514(8)
C23 C25 1.532(7)
C23 H23 1.0000
C24 H24A 0.9800
C24 H24B 0.9800
C24 H24C 0.9800
C25 H25A 0.9800
C25 H25B 0.9800
C25 H25C 0.9800
C26 C27 1.388(6)
C26 C34 1.408(6)
C26 N3 1.463(5)
C27 C31 1.390(7)
C27 C28 1.516(7)
C28 C30 1.404(14)
C28 C29' 1.45(2)
C28 C30' 1.483(15)
C28 C29 1.596(15)
C28 H28 1.0000
C29 H29A 0.9800
C29 H29B 0.9800
C29 H29C 0.9800
C30 H30A 0.9800
C30 H30B 0.9800
C30 H30C 0.9800
C29' H29D 0.9800
C29' H29E 0.9800
C29' H29F 0.9800
C30' H30D 0.9800
C30' H30E 0.9800
C30' H30F 0.9800
C31 C32 1.370(7)
C31 H31 0.9500
C32 C33 1.361(8)
C32 H32 0.9500
C33 C34 1.394(7)
C33 H33 0.9500
C34 C35 1.511(7)
C35 C36 1.523(7)
C35 C37 1.548(8)
C35 H35 1.0000
C36 H36A 0.9800
C36 H36B 0.9800
C36 H36C 0.9800
C37 H37A 0.9800
C37 H37B 0.9800
C37 H37C 0.9800
C38 N4 1.322(5)
C38 N3 1.333(5)
C38 H38 0.9500
C39 C47 1.404(6)
C39 C40 1.403(6)
C39 N4 1.463(5)
C40 C44 1.387(7)
C40 C41 1.523(7)
C41 C42 1.525(7)
C41 C43 1.530(6)
C41 H41 1.0000
C42 H42A 0.9800
C42 H42B 0.9800
C42 H42C 0.9800
C43 H43A 0.9800
C43 H43B 0.9800
C43 H43C 0.9800
C44 C45 1.362(8)
C44 H44 0.9500
C45 C46 1.358(7)
C45 H45 0.9500
C46 C47 1.383(7)
C46 H46 0.9500
C47 C48 1.527(6)
C48 C50 1.508(7)
C48 C49 1.529(7)
C48 H48 1.0000
C49 H49A 0.9800
C49 H49B 0.9800
C49 H49C 0.9800
C50 H50A 0.9800
C50 H50B 0.9800
C50 H50C 0.9800
C51 O1 1.263(5)
C51 O2 1.280(5)
C51 C52 1.487(6)
C51 Mo1 2.540(4)
C52 C57 1.374(6)
C52 C53 1.381(6)
C53 C54 1.386(7)
C53 H53 0.9500
C54 C55 1.335(8)
C54 H54 0.9500
C55 C56 1.345(8)
C55 F1 1.361(6)
C56 C57 1.392(7)
C56 H56 0.9500
C57 H57 0.9500
C58 C59 1.458(5)
C58 Mo2 1.931(4)
C58 Mo1 1.988(4)
C59 C64 1.389(6)
C59 C60 1.390(6)
C60 C61 1.389(6)
C60 H60 0.9500
C61 C62 1.356(7)
C61 H61 0.9500
C62 C63 1.346(7)
C62 F2 1.353(5)
C63 C64 1.392(6)
C63 H63 0.9500
C64 H64 0.9500
N1 Mo1 2.123(3)
N2 Mo2 2.135(3)
N3 Mo2 2.129(3)
N4 Mo1 2.128(3)
Mo1 O2 2.173(3)
Mo1 O1 2.195(3)
Mo1 Cl1 2.4390(10)
Mo1 Mo2 2.4571(5)
Mo2 Cl2 2.3550(12)
Mo2 Cl1 2.4488(10)
